data_2217219
loop_
_publ_author_name
'Wen-Dong Song'
'Jian-Bin Yan'
'Hao Wang'
'Li-Li Ji'

_publ_section_title
;
 Tetraaquabis(1-hydroxy-2-naphthoato-\k<i>O</i>)zinc(II)
;
_journal_coeditor_code NG2392
_journal_issue 1
_journal_name_full 'Acta Crystallographica Section E'
_journal_page_first m5
_journal_page_last m5
_journal_paper_doi 10.1107/S1600536807061442
_journal_volume 64
_journal_year 2008
_chemical_formula_iupac '[Zn (C11 H7 O3)2 (H2 O)4]'
_chemical_formula_moiety 'C22 H22 O10 Zn'
_chemical_formula_sum 'C22 H22 O10 Zn'
_chemical_formula_weight 511.77
_chemical_name_systematic
;
Tetraaquabis(1-hydroxy-2-naphthoato-\kO)zinc(II)
;
_space_group_IT_number 14
_symmetry_cell_setting monoclinic
_symmetry_space_group_name_Hall '-P 2yn'
_symmetry_space_group_name_H-M 'P 1 21/n 1'
_atom_sites_solution_hydrogens geom
_atom_sites_solution_primary direct
_atom_sites_solution_secondary difmap
_audit_creation_method SHELXL-97
_cell_angle_alpha 90.00
_cell_angle_beta 94.733(2)
_cell_angle_gamma 90.00
_cell_formula_units_Z 2
_cell_length_a 6.7499(2)
_cell_length_b 5.22390(10)
_cell_length_c 29.9876(8)
_cell_measurement_reflns_used 3500
_cell_measurement_temperature 296(2)
_cell_measurement_theta_max 26
_cell_measurement_theta_min 1.34
_cell_volume 1053.78(5)
_computing_cell_refinement 'SAINT (Bruker, 2004)'
_computing_data_collection 'APEX2 (Bruker, 2004)'
_computing_data_reduction 'SAINT (Bruker, 2004)'
_computing_molecular_graphics 'SHELXTL-XP (Bruker, 2004)'
_computing_publication_material 'SHELXTL-XP (Bruker, 2004)'
_computing_structure_refinement 'SHELXL97 (Sheldrick, 1997)'
_computing_structure_solution 'SHELXS97 (Sheldrick, 1997)'
_diffrn_ambient_temperature 296(2)
_diffrn_measured_fraction_theta_full 0.967
_diffrn_measured_fraction_theta_max 0.967
_diffrn_measurement_device_type 'Bruker APEXII area-detector diffractometer'
_diffrn_measurement_method '\f and \w scan'
_diffrn_radiation_monochromator graphite
_diffrn_radiation_source 'fine-focus sealed tube'
_diffrn_radiation_type MoK\a
_diffrn_radiation_wavelength 0.71073
_diffrn_reflns_av_R_equivalents 0.0251
_diffrn_reflns_av_sigmaI/netI 0.0273
_diffrn_reflns_limit_h_max 8
_diffrn_reflns_limit_h_min -8
_diffrn_reflns_limit_k_max 5
_diffrn_reflns_limit_k_min -6
_diffrn_reflns_limit_l_max 28
_diffrn_reflns_limit_l_min -36
_diffrn_reflns_number 7878
_diffrn_reflns_theta_full 25.50
_diffrn_reflns_theta_max 25.50
_diffrn_reflns_theta_min 2.73
_diffrn_standards_interval_count 0
_diffrn_standards_interval_time 0
_diffrn_standards_number 0
_exptl_absorpt_coefficient_mu 1.224
_exptl_absorpt_correction_T_max 0.756
_exptl_absorpt_correction_T_min 0.736
_exptl_absorpt_correction_type multi-scan
_exptl_absorpt_process_details '(SADABS; Sheldrick, 1996)'
_exptl_crystal_colour colorless
_exptl_crystal_density_diffrn 1.613
_exptl_crystal_density_method 'not measured'
_exptl_crystal_description block
_exptl_crystal_F_000 528
_exptl_crystal_size_max 0.26
_exptl_crystal_size_mid 0.25
_exptl_crystal_size_min 0.23
_refine_diff_density_max 0.251
_refine_diff_density_min -0.280
_refine_ls_extinction_method none
_refine_ls_goodness_of_fit_ref 1.067
_refine_ls_hydrogen_treatment mixed
_refine_ls_matrix_type full
_refine_ls_number_parameters 164
_refine_ls_number_reflns 1903
_refine_ls_number_restraints 6
_refine_ls_restrained_S_all 1.066
_refine_ls_R_factor_all 0.0449
_refine_ls_R_factor_gt 0.0333
_refine_ls_shift/su_max 0.001
_refine_ls_shift/su_mean 0.001
_refine_ls_structure_factor_coef Fsqd
_refine_ls_weighting_details 'calc w=1/[\s^2^(Fo^2^)+(0.0333P)^2^+0.6372P] where P=(Fo^2^+2Fc^2^)/3'
_refine_ls_weighting_scheme calc
_refine_ls_wR_factor_gt 0.0738
_refine_ls_wR_factor_ref 0.0775
_reflns_number_gt 1583
_reflns_number_total 1903
_reflns_threshold_expression I>2\s(I)
_cod_data_source_file ng2392.cif
_cod_data_source_block I
_cod_original_sg_symbol_H-M 'P 21/n'
_cod_database_code 2217219
_cod_database_fobs_code 2217219

loop_
_symmetry_equiv_pos_as_xyz
'x, y, z'
'-x+1/2, y+1/2, -z+1/2'
'-x, -y, -z'
'x-1/2, -y-1/2, z-1/2'

loop_
_atom_site_type_symbol
_atom_site_label
_atom_site_fract_x
_atom_site_fract_y
_atom_site_fract_z
_atom_site_U_iso_or_equiv
_atom_site_adp_type
_atom_site_calc_flag
_atom_site_refinement_flags
_atom_site_occupancy
C C1 0.8379(3) 0.3495(5) 0.06924(7) 0.0306(6) Uani d . 1
C C2 0.8996(3) 0.1561(5) 0.10400(7) 0.0291(5) Uani d . 1
C C3 0.7639(3) -0.0133(5) 0.11983(8) 0.0316(5) Uani d . 1
C C4 0.8218(4) -0.1956(5) 0.15378(8) 0.0347(6) Uani d . 1
C C5 1.0231(4) -0.1986(5) 0.17178(8) 0.0406(6) Uani d . 1
C C6 1.1595(4) -0.0253(6) 0.15493(9) 0.0457(7) Uani d . 1
H H6 1.2918 -0.0279 0.1664 0.055 Uiso calc R 1
C C7 1.1001(3) 0.1446(5) 0.12234(8) 0.0379(6) Uani d . 1
H H7 1.1929 0.2561 0.1118 0.045 Uiso calc R 1
C C8 0.6851(4) -0.3712(5) 0.16959(9) 0.0432(7) Uani d . 1
H H8 0.5535 -0.3702 0.1576 0.052 Uiso calc R 1
C C9 0.7452(5) -0.5427(6) 0.20239(9) 0.0546(8) Uani d . 1
H H9 0.6547 -0.6587 0.2126 0.066 Uiso calc R 1
C C10 0.9424(5) -0.5439(6) 0.22056(10) 0.0602(9) Uani d . 1
H H10 0.9816 -0.6596 0.2432 0.072 Uiso calc R 1
C C11 1.0768(5) -0.3799(6) 0.20586(9) 0.0543(8) Uani d . 1
H H11 1.2076 -0.3858 0.2183 0.065 Uiso calc R 1
O O1 0.6516(2) 0.3475(3) 0.05507(5) 0.0383(4) Uani d . 1
O O2 0.9567(2) 0.5030(3) 0.05494(6) 0.0429(5) Uani d . 1
O O3 0.5689(2) -0.0105(3) 0.10473(6) 0.0406(4) Uani d . 1
H H3 0.5493 0.1032 0.0860 0.061 Uiso calc R 1
O O1W 0.3164(2) 0.7122(4) 0.04289(6) 0.0374(4) Uani d D 1
H H1W 0.217(3) 0.637(5) 0.0494(8) 0.056 Uiso d D 1
H H2W 0.379(3) 0.743(6) 0.0665(5) 0.056 Uiso d D 1
O O2W 0.2956(2) 0.2023(4) -0.00189(7) 0.0448(5) Uani d D 1
H H3W 0.280(4) 0.060(3) 0.0077(10) 0.067 Uiso d D 1
H H4W 0.194(3) 0.239(5) -0.0166(9) 0.067 Uiso d D 1
Zn Zn1 0.5000 0.5000 0.0000 0.03273(15) Uani d S 1

loop_
_atom_site_aniso_label
_atom_site_aniso_U_11
_atom_site_aniso_U_22
_atom_site_aniso_U_33
_atom_site_aniso_U_12
_atom_site_aniso_U_13
_atom_site_aniso_U_23
C1 0.0296(12) 0.0319(16) 0.0306(13) -0.0008(11) 0.0051(10) -0.0011(11)
C2 0.0314(12) 0.0263(15) 0.0297(12) 0.0026(11) 0.0038(9) -0.0018(11)
C3 0.0343(12) 0.0306(15) 0.0303(12) 0.0014(12) 0.0051(9) -0.0035(12)
C4 0.0474(14) 0.0279(15) 0.0299(13) 0.0058(12) 0.0100(11) -0.0012(11)
C5 0.0496(15) 0.0394(17) 0.0331(14) 0.0130(13) 0.0053(11) -0.0005(12)
C6 0.0352(13) 0.054(2) 0.0467(16) 0.0106(14) -0.0027(11) 0.0050(15)
C7 0.0305(12) 0.0418(17) 0.0416(15) -0.0003(12) 0.0043(11) 0.0037(13)
C8 0.0561(17) 0.0342(17) 0.0410(15) 0.0035(14) 0.0138(13) 0.0014(14)
C9 0.086(2) 0.0347(19) 0.0465(17) 0.0019(16) 0.0252(16) 0.0072(14)
C10 0.090(3) 0.050(2) 0.0425(17) 0.0199(18) 0.0126(17) 0.0145(15)
C11 0.0639(19) 0.055(2) 0.0432(17) 0.0194(17) -0.0004(14) 0.0084(16)
O1 0.0283(8) 0.0410(12) 0.0443(10) -0.0048(8) -0.0038(7) 0.0136(9)
O2 0.0299(9) 0.0482(12) 0.0508(11) -0.0076(9) 0.0038(8) 0.0166(10)
O3 0.0329(9) 0.0413(12) 0.0470(11) -0.0077(8) 0.0000(7) 0.0131(9)
O1W 0.0295(9) 0.0389(11) 0.0440(10) -0.0070(8) 0.0053(7) -0.0008(9)
O2W 0.0343(9) 0.0292(11) 0.0694(14) -0.0077(8) -0.0054(9) 0.0116(10)
Zn1 0.0286(2) 0.0282(3) 0.0411(3) -0.00204(18) 0.00111(16) 0.0060(2)

loop_
_atom_type_symbol
_atom_type_description
_atom_type_scat_dispersion_real
_atom_type_scat_dispersion_imag
_atom_type_scat_source
C C 0.0033 0.0016 'International Tables Vol C Tables 4.2.6.8 and 6.1.1.4'
H H 0.0000 0.0000 'International Tables Vol C Tables 4.2.6.8 and 6.1.1.4'
O O 0.0106 0.0060 'International Tables Vol C Tables 4.2.6.8 and 6.1.1.4'
Zn Zn 0.2839 1.4301 'International Tables Vol C Tables 4.2.6.8 and 6.1.1.4'

loop_
_geom_angle_atom_site_label_1
_geom_angle_atom_site_label_2
_geom_angle_atom_site_label_3
_geom_angle_site_symmetry_1
_geom_angle_site_symmetry_3
_geom_angle
O2 C1 O1 . . 122.2(2)
O2 C1 C2 . . 122.2(2)
O1 C1 C2 . . 115.6(2)
C3 C2 C7 . . 118.5(2)
C3 C2 C1 . . 121.3(2)
C7 C2 C1 . . 120.2(2)
O3 C3 C2 . . 122.0(2)
O3 C3 C4 . . 116.6(2)
C2 C3 C4 . . 121.4(2)
C8 C4 C5 . . 119.8(2)
C8 C4 C3 . . 121.7(2)
C5 C4 C3 . . 118.5(2)
C6 C5 C11 . . 123.4(3)
C6 C5 C4 . . 119.2(2)
C11 C5 C4 . . 117.5(3)
C7 C6 C5 . . 121.0(2)
C7 C6 H6 . . 119.5
C5 C6 H6 . . 119.5
C6 C7 C2 . . 121.5(2)
C6 C7 H7 . . 119.3
C2 C7 H7 . . 119.3
C9 C8 C4 . . 120.3(3)
C9 C8 H8 . . 119.8
C4 C8 H8 . . 119.8
C8 C9 C10 . . 120.0(3)
C8 C9 H9 . . 120.0
C10 C9 H9 . . 120.0
C11 C10 C9 . . 121.0(3)
C11 C10 H10 . . 119.5
C9 C10 H10 . . 119.5
C10 C11 C5 . . 121.4(3)
C10 C11 H11 . . 119.3
C5 C11 H11 . . 119.3
C1 O1 Zn1 . . 132.37(15)
C3 O3 H3 . . 109.5
Zn1 O1W H1W . . 115(2)
Zn1 O1W H2W . . 110(2)
H1W O1W H2W . . 105.2(15)
Zn1 O2W H3W . . 142(2)
Zn1 O2W H4W . . 111.7(19)
H3W O2W H4W . . 106.4(16)
O1 Zn1 O1 3_665 . 180.00(13)
O1 Zn1 O2W 3_665 3_665 90.99(7)
O1 Zn1 O2W . 3_665 89.01(7)
O1 Zn1 O2W 3_665 . 89.01(7)
O1 Zn1 O2W . . 90.99(7)
O2W Zn1 O2W 3_665 . 180.0
O1 Zn1 O1W 3_665 3_665 89.56(7)
O1 Zn1 O1W . 3_665 90.44(7)
O2W Zn1 O1W 3_665 3_665 89.33(7)
O2W Zn1 O1W . 3_665 90.67(7)
O1 Zn1 O1W 3_665 . 90.44(7)
O1 Zn1 O1W . . 89.56(7)
O2W Zn1 O1W 3_665 . 90.67(7)
O2W Zn1 O1W . . 89.33(7)
O1W Zn1 O1W 3_665 . 180.00(11)

loop_
_geom_bond_atom_site_label_1
_geom_bond_atom_site_label_2
_geom_bond_site_symmetry_2
_geom_bond_distance
C1 O2 . 1.236(3)
C1 O1 . 1.294(3)
C1 C2 . 1.486(3)
C2 C3 . 1.385(3)
C2 C7 . 1.420(3)
C3 O3 . 1.356(3)
C3 C4 . 1.425(3)
C4 C8 . 1.411(4)
C4 C5 . 1.420(3)
C5 C6 . 1.414(4)
C5 C11 . 1.418(4)
C6 C7 . 1.356(4)
C6 H6 . 0.9300
C7 H7 . 0.9300
C8 C9 . 1.367(4)
C8 H8 . 0.9300
C9 C10 . 1.396(5)
C9 H9 . 0.9300
C10 C11 . 1.348(4)
C10 H10 . 0.9300
C11 H11 . 0.9300
O1 Zn1 . 2.0323(16)
O3 H3 . 0.8200
O1W Zn1 . 2.1635(17)
O1W H1W . 0.814(10)
O1W H2W . 0.810(9)
O2W Zn1 . 2.0767(16)
O2W H3W . 0.808(10)
O2W H4W . 0.809(10)
Zn1 O1 3_665 2.0323(16)
Zn1 O2W 3_665 2.0767(16)
Zn1 O1W 3_665 2.1635(17)

loop_
_geom_hbond_atom_site_label_D
_geom_hbond_atom_site_label_H
_geom_hbond_atom_site_label_A
_geom_hbond_site_symmetry_A
_geom_hbond_distance_DH
_geom_hbond_distance_HA
_geom_hbond_distance_DA
_geom_hbond_angle_DHA
O3 H3 O1 . 0.82 1.75 2.482(2) 147.3
O1W H1W O2 1_455 0.814(10) 1.912(10) 2.714(2) 168(3)
O1W H2W O3 1_565 0.810(9) 2.091(15) 2.814(2) 149(3)
O2W H3W O1W 1_545 0.808(10) 2.104(11) 2.889(3) 164(3)
O2W H4W O2 3_665 0.809(10) 1.994(15) 2.712(3) 148(3)
